data_7151845
loop_
_publ_author_name
'Bondalapati, Somasekhar'
'Reddy, Udagandla C.'
'Saha, Pipas'
'Saikia, Anil K.'

_publ_section_title
;
 An efficient synthesis of dihydro- and tetrahydropyrans via
 oxonium-ene cyclization reaction.
;
_journal_issue 9
_journal_name_full 'Organic &amp; biomolecular chemistry'
_journal_page_first 3428
_journal_page_last 3438
_journal_paper_doi 10.1039/c1ob00033k
_journal_volume 9
_journal_year 2011
_chemical_formula_moiety 'C19 H20 N2 O4'
_chemical_formula_sum 'C19 H20 N2 O4'
_chemical_formula_weight 340.37
_chemical_name_systematic
;
?
;
_space_group_IT_number 14
_symmetry_cell_setting monoclinic
_symmetry_space_group_name_Hall '-P 2yn'
_symmetry_space_group_name_H-M 'P 1 21/n 1'
_atom_sites_solution_hydrogens geom
_atom_sites_solution_primary direct
_atom_sites_solution_secondary difmap
_audit_creation_method SHELXL-97
_cell_angle_alpha 90.00
_cell_angle_beta 100.451(7)
_cell_angle_gamma 90.00
_cell_formula_units_Z 8
_cell_length_a 11.6207(12)
_cell_length_b 19.274(2)
_cell_length_c 16.3163(15)
_cell_measurement_reflns_used 1395
_cell_measurement_temperature 296(2)
_cell_measurement_theta_max 13.12
_cell_measurement_theta_min 2.37
_cell_volume 3593.9(6)
_computing_cell_refinement 'Bruker SMART'
_computing_data_collection 'Bruker SMART'
_computing_data_reduction 'Bruker SAINT'
_computing_molecular_graphics 'Bruker SHELXTL'
_computing_publication_material 'Bruker SHELXTL'
_computing_structure_refinement 'SHELXL-97 (Sheldrick, 1997)'
_computing_structure_solution 'SHELXS-97 (Sheldrick, 1990)'
_diffrn_ambient_temperature 296(2)
_diffrn_measured_fraction_theta_full 1.00
_diffrn_measured_fraction_theta_max 1.00
_diffrn_measurement_device_type 'CCD area detector'
_diffrn_measurement_method 'phi and omega scans'
_diffrn_radiation_monochromator graphite
_diffrn_radiation_source 'fine-focus sealed tube'
_diffrn_radiation_type MoK\a
_diffrn_radiation_wavelength 0.71073
_diffrn_reflns_av_R_equivalents 0.0857
_diffrn_reflns_av_sigmaI/netI 0.0649
_diffrn_reflns_limit_h_max 15
_diffrn_reflns_limit_h_min -15
_diffrn_reflns_limit_k_max 25
_diffrn_reflns_limit_k_min -25
_diffrn_reflns_limit_l_max 21
_diffrn_reflns_limit_l_min -21
_diffrn_reflns_number 17415
_diffrn_reflns_theta_full 27.77
_diffrn_reflns_theta_max 27.77
_diffrn_reflns_theta_min 1.65
_exptl_absorpt_coefficient_mu 0.089
_exptl_absorpt_correction_T_max 0.975
_exptl_absorpt_correction_T_min 0.963
_exptl_absorpt_correction_type multi-scan
_exptl_absorpt_process_details multi-scan
_exptl_crystal_colour colorless
_exptl_crystal_density_diffrn 1.258
_exptl_crystal_density_method 'not measured'
_exptl_crystal_description Needle
_exptl_crystal_F_000 1440
_exptl_crystal_size_max 0.42
_exptl_crystal_size_mid 0.35
_exptl_crystal_size_min 0.28
_refine_diff_density_max 0.146
_refine_diff_density_min -0.188
_refine_diff_density_rms 0.035
_refine_ls_extinction_method none
_refine_ls_goodness_of_fit_ref 1.003
_refine_ls_hydrogen_treatment constr
_refine_ls_matrix_type full
_refine_ls_number_parameters 453
_refine_ls_number_reflns 8475
_refine_ls_number_restraints 0
_refine_ls_restrained_S_all 1.003
_refine_ls_R_factor_all 0.0988
_refine_ls_R_factor_gt 0.0522
_refine_ls_shift/su_max 0.000
_refine_ls_shift/su_mean 0.000
_refine_ls_structure_factor_coef Fsqd
_refine_ls_weighting_details 'calc w=1/[\s^2^(Fo^2^)+(0.0768P)^2^+0.0000P] where P=(Fo^2^+2Fc^2^)/3'
_refine_ls_weighting_scheme calc
_refine_ls_wR_factor_gt 0.1180
_refine_ls_wR_factor_ref 0.1411
_reflns_number_gt 6487
_reflns_number_total 8475
_reflns_threshold_expression >2sigma(I)
_cod_data_source_file c1ob00033k.txt
_cod_data_source_block somu-231
_cod_depositor_comments
;
The following automatic conversions were performed:
'_symmetry_cell_setting' value 'Monoclinic' changed to 'monoclinic'
according to '/home/saulius/struct/CIF-dictionaries/cif_core.dic'
dictionary named 'cif_core.dic' version 2.4.1 from 2010-06-29.

Automatic conversion script
Id: cif_fix_enum 1555 2011-01-17 13:19:09Z saulius 
;
_cod_original_cell_volume 3593.8(6)
_cod_original_sg_symbol_H-M P2(1)/n
_cod_database_code 7151845

loop_
_symmetry_equiv_pos_as_xyz
'x, y, z'
'-x+1/2, y+1/2, -z+1/2'
'-x, -y, -z'
'x-1/2, -y-1/2, z-1/2'

loop_
_atom_site_label
_atom_site_type_symbol
_atom_site_fract_x
_atom_site_fract_y
_atom_site_fract_z
_atom_site_U_iso_or_equiv
_atom_site_adp_type
_atom_site_occupancy
_atom_site_symmetry_multiplicity
_atom_site_calc_flag
_atom_site_refinement_flags
_atom_site_disorder_assembly
_atom_site_disorder_group
C1 C -0.0283(6) 0.3607(4) 0.9258(4) 0.078(2) Uani 1 1 d . . .
H1A H -0.0528 0.3259 0.9620 0.093 Uiso 1 1 calc R . .
H1B H 0.0543 0.3697 0.9453 0.093 Uiso 1 1 calc R . .
C2 C -0.0453(5) 0.3327(3) 0.8384(5) 0.072(2) Uani 1 1 d . . .
H2A H -0.1267 0.3199 0.8204 0.087 Uiso 1 1 calc R . .
H2B H 0.0019 0.2913 0.8376 0.087 Uiso 1 1 calc R . .
C3 C -0.0110(7) 0.3860(3) 0.7777(4) 0.0574(17) Uani 1 1 d . . .
C4 C -0.0778(5) 0.4531(3) 0.7900(4) 0.0607(18) Uani 1 1 d . . .
H4A H -0.0519 0.4898 0.7569 0.073 Uiso 1 1 calc R . .
H4B H -0.1607 0.4458 0.7698 0.073 Uiso 1 1 calc R . .
C5 C -0.0593(5) 0.4759(4) 0.8808(4) 0.0565(18) Uani 1 1 d . . .
H5 H 0.0240 0.4858 0.8995 0.068 Uiso 1 1 calc R . .
C6 C -0.1279(7) 0.5403(5) 0.8928(5) 0.0541(18) Uani 1 1 d . . .
C7 C -0.2173(8) 0.5425(4) 0.9382(4) 0.068(2) Uani 1 1 d . . .
H7 H -0.2357 0.5030 0.9659 0.081 Uiso 1 1 calc R . .
C8 C -0.2802(6) 0.6038(6) 0.9426(4) 0.075(2) Uani 1 1 d . . .
H8 H -0.3421 0.6044 0.9717 0.090 Uiso 1 1 calc R . .
C9 C -0.2512(8) 0.6629(4) 0.9044(5) 0.074(2) Uani 1 1 d . . .
H9 H -0.2913 0.7042 0.9081 0.089 Uiso 1 1 calc R . .
C10 C -0.1607(8) 0.6594(6) 0.8604(4) 0.067(2) Uani 1 1 d . . .
C11 C -0.1004(6) 0.5995(6) 0.8534(4) 0.064(2) Uani 1 1 d . . .
H11 H -0.0410 0.5988 0.8221 0.077 Uiso 1 1 calc R . .
C12 C -0.0424(5) 0.3615(3) 0.6872(4) 0.087(2) Uani 1 1 d . . .
H12A H -0.0239 0.3973 0.6508 0.131 Uiso 1 1 calc R . .
H12B H -0.1246 0.3513 0.6740 0.131 Uiso 1 1 calc R . .
H12C H 0.0015 0.3205 0.6800 0.131 Uiso 1 1 calc R . .
C13 C 0.2040(8) 0.3567(5) 0.8047(3) 0.0571(19) Uani 1 1 d . . .
C14 C 0.3234(8) 0.3886(5) 0.8160(4) 0.0529(18) Uani 1 1 d . . .
C15 C 0.3503(9) 0.4540(6) 0.8473(4) 0.069(2) Uani 1 1 d . . .
H15 H 0.2931 0.4805 0.8658 0.083 Uiso 1 1 calc R . .
C16 C 0.4609(12) 0.4808(4) 0.8516(5) 0.087(2) Uani 1 1 d . . .
H16 H 0.4785 0.5247 0.8741 0.105 Uiso 1 1 calc R . .
C17 C 0.5455(7) 0.4428(6) 0.8228(5) 0.083(2) Uani 1 1 d . . .
H17 H 0.6194 0.4617 0.8237 0.100 Uiso 1 1 calc R . .
C18 C 0.5208(10) 0.3769(6) 0.7928(4) 0.084(2) Uani 1 1 d . . .
H18 H 0.5782 0.3507 0.7744 0.100 Uiso 1 1 calc R . .
C19 C 0.4111(11) 0.3500(4) 0.7901(4) 0.070(2) Uani 1 1 d . . .
H19 H 0.3951 0.3051 0.7706 0.084 Uiso 1 1 calc R . .
C20 C 0.3118(8) 0.6685(4) 0.5426(4) 0.093(2) Uani 1 1 d . . .
H20A H 0.3366 0.7013 0.5041 0.111 Uiso 1 1 calc R . .
H20B H 0.3602 0.6756 0.5970 0.111 Uiso 1 1 calc R . .
C21 C 0.1848(7) 0.6820(3) 0.5480(4) 0.085(2) Uani 1 1 d . . .
H21A H 0.1372 0.6779 0.4929 0.102 Uiso 1 1 calc R . .
H21B H 0.1770 0.7290 0.5675 0.102 Uiso 1 1 calc R . .
C22 C 0.1399(7) 0.6313(4) 0.6068(5) 0.0651(19) Uani 1 1 d . . .
C23 C 0.1720(7) 0.5577(4) 0.5817(4) 0.077(2) Uani 1 1 d . . .
H23A H 0.1565 0.5252 0.6238 0.092 Uiso 1 1 calc R . .
H23B H 0.1216 0.5454 0.5296 0.092 Uiso 1 1 calc R . .
C24 C 0.2964(8) 0.5500(4) 0.5716(5) 0.081(2) Uani 1 1 d . . .
H24 H 0.3472 0.5559 0.6261 0.098 Uiso 1 1 calc R . .
C25 C 0.3173(6) 0.4788(5) 0.5378(8) 0.088(2) Uani 1 1 d . . .
C26 C 0.3191(9) 0.4214(8) 0.5870(6) 0.157(4) Uani 1 1 d . . .
H26 H 0.3117 0.4274 0.6424 0.189 Uiso 1 1 calc R . .
C27 C 0.3314(10) 0.3546(7) 0.5586(9) 0.179(5) Uani 1 1 d . . .
H27 H 0.3296 0.3169 0.5939 0.214 Uiso 1 1 calc R . .
C28 C 0.3460(8) 0.3447(5) 0.4790(10) 0.135(4) Uani 1 1 d . . .
H28 H 0.3559 0.3006 0.4583 0.161 Uiso 1 1 calc R . .
C29 C 0.3457(6) 0.4027(8) 0.4302(6) 0.092(3) Uani 1 1 d . . .
C30 C 0.3305(6) 0.4690(5) 0.4572(8) 0.089(3) Uani 1 1 d . . .
H30 H 0.3292 0.5066 0.4212 0.106 Uiso 1 1 calc R . .
C31 C 0.0082(6) 0.6375(3) 0.6024(4) 0.096(2) Uani 1 1 d . . .
H31A H -0.0166 0.6045 0.6398 0.144 Uiso 1 1 calc R . .
H31B H -0.0313 0.6282 0.5465 0.144 Uiso 1 1 calc R . .
H31C H -0.0105 0.6835 0.6182 0.144 Uiso 1 1 calc R . .
C32 C 0.1961(6) 0.6121(4) 0.7622(5) 0.0543(19) Uani 1 1 d . . .
C33 C 0.2684(8) 0.6393(4) 0.8400(5) 0.0498(17) Uani 1 1 d . . .
C34 C 0.3700(9) 0.6769(4) 0.8408(5) 0.065(2) Uani 1 1 d . . .
H34 H 0.3940 0.6874 0.7909 0.079 Uiso 1 1 calc R . .
C35 C 0.4361(6) 0.6991(3) 0.9152(8) 0.078(2) Uani 1 1 d . . .
H35 H 0.5042 0.7244 0.9149 0.093 Uiso 1 1 calc R . .
C36 C 0.4017(9) 0.6840(4) 0.9901(5) 0.080(2) Uani 1 1 d . . .
H36 H 0.4467 0.6982 1.0404 0.095 Uiso 1 1 calc R . .
C37 C 0.2992(9) 0.6474(4) 0.9888(6) 0.079(2) Uani 1 1 d . . .
H37 H 0.2737 0.6378 1.0385 0.094 Uiso 1 1 calc R . .
C38 C 0.2359(6) 0.6255(3) 0.9158(7) 0.065(2) Uani 1 1 d . . .
H38 H 0.1679 0.6002 0.9165 0.078 Uiso 1 1 calc R . .
N1 N 0.1153(6) 0.4028(3) 0.7975(3) 0.0593(15) Uani 1 1 d . . .
H1 H 0.1339 0.4459 0.8050 0.071 Uiso 1 1 calc R . .
N2 N -0.1323(7) 0.7230(4) 0.8208(5) 0.108(2) Uani 1 1 d . . .
N3 N 0.2011(4) 0.6475(2) 0.6919(4) 0.0579(15) Uani 1 1 d . . .
H3 H 0.2451 0.6838 0.6972 0.069 Uiso 1 1 calc R . .
N4 N 0.3629(7) 0.3932(4) 0.3433(6) 0.127(3) Uani 1 1 d . . .
O1 O -0.0926(4) 0.4232(3) 0.9318(3) 0.0710(13) Uani 1 1 d . . .
O2 O 0.1898(4) 0.2934(3) 0.8035(3) 0.0769(16) Uani 1 1 d . . .
O3 O -0.1858(5) 0.7762(3) 0.8281(3) 0.118(2) Uani 1 1 d . . .
O4 O -0.0513(7) 0.7213(3) 0.7843(4) 0.179(4) Uani 1 1 d . . .
O5 O 0.3279(4) 0.5998(3) 0.5152(3) 0.0971(16) Uani 1 1 d . . .
O6 O 0.1361(4) 0.5591(2) 0.7626(3) 0.0660(14) Uani 1 1 d . . .
O7 O 0.3803(7) 0.3360(4) 0.3195(4) 0.180(3) Uani 1 1 d . . .
O8 O 0.3546(7) 0.4417(4) 0.2980(4) 0.183(3) Uani 1 1 d . . .

loop_
_atom_site_aniso_label
_atom_site_aniso_U_11
_atom_site_aniso_U_22
_atom_site_aniso_U_33
_atom_site_aniso_U_23
_atom_site_aniso_U_13
_atom_site_aniso_U_12
C1 0.099(6) 0.042(6) 0.097(7) 0.007(5) 0.032(5) -0.009(5)
C2 0.080(5) 0.037(5) 0.104(6) -0.006(5) 0.024(5) -0.005(4)
C3 0.069(6) 0.034(5) 0.071(6) -0.005(5) 0.018(4) -0.001(5)
C4 0.065(5) 0.048(5) 0.071(6) -0.003(4) 0.018(4) -0.002(4)
C5 0.075(5) 0.035(5) 0.063(6) 0.014(5) 0.022(4) -0.006(5)
C6 0.071(6) 0.030(7) 0.061(5) 0.002(5) 0.012(5) 0.000(5)
C7 0.071(6) 0.068(8) 0.071(5) 0.001(4) 0.032(5) -0.014(5)
C8 0.062(5) 0.071(6) 0.099(6) -0.019(6) 0.032(4) 0.008(6)
C9 0.081(7) 0.043(7) 0.100(6) -0.005(5) 0.019(5) -0.006(5)
C10 0.073(6) 0.062(9) 0.076(6) -0.005(5) 0.046(5) -0.012(6)
C11 0.071(5) 0.044(6) 0.085(5) -0.006(6) 0.038(4) 0.017(6)
C12 0.097(6) 0.087(6) 0.076(5) -0.029(4) 0.012(4) -0.005(4)
C13 0.066(7) 0.050(7) 0.057(5) 0.006(5) 0.017(4) 0.007(7)
C14 0.063(7) 0.040(7) 0.060(5) -0.002(4) 0.023(5) 0.008(7)
C15 0.065(8) 0.053(8) 0.088(5) -0.015(5) 0.012(4) 0.008(5)
C16 0.076(7) 0.058(6) 0.123(7) -0.008(5) 0.006(6) -0.008(7)
C17 0.071(7) 0.076(8) 0.104(6) 0.015(6) 0.019(5) -0.008(7)
C18 0.085(9) 0.073(9) 0.097(6) -0.012(5) 0.026(5) 0.005(6)
C19 0.084(7) 0.059(6) 0.066(5) -0.003(4) 0.014(5) 0.001(8)
C20 0.152(9) 0.046(6) 0.087(6) 0.003(5) 0.041(5) -0.019(6)
C21 0.128(8) 0.060(6) 0.064(5) 0.013(4) 0.008(5) 0.009(5)
C22 0.091(7) 0.043(6) 0.058(6) 0.001(5) 0.004(5) 0.013(5)
C23 0.110(7) 0.057(6) 0.065(5) 0.005(4) 0.021(5) -0.005(5)
C24 0.121(8) 0.050(7) 0.077(6) 0.005(6) 0.027(5) 0.001(6)
C25 0.138(7) 0.055(8) 0.073(8) 0.007(8) 0.029(5) 0.023(5)
C26 0.315(13) 0.076(8) 0.093(8) 0.009(9) 0.069(7) 0.067(8)
C27 0.356(15) 0.099(12) 0.091(9) 0.037(8) 0.067(9) 0.083(9)
C28 0.230(11) 0.075(9) 0.099(10) 0.017(9) 0.032(7) 0.050(7)
C29 0.122(7) 0.112(11) 0.043(8) -0.011(9) 0.018(4) 0.028(6)
C30 0.126(7) 0.067(9) 0.075(9) -0.011(6) 0.025(5) 0.020(5)
C31 0.085(6) 0.098(6) 0.097(6) -0.004(4) -0.004(4) 0.016(5)
C32 0.061(6) 0.047(6) 0.058(7) 0.009(6) 0.019(6) 0.009(5)
C33 0.051(6) 0.044(5) 0.052(8) 0.007(5) 0.003(5) -0.005(5)
C34 0.074(7) 0.064(5) 0.055(7) 0.007(4) 0.006(5) -0.013(5)
C35 0.069(6) 0.078(6) 0.087(6) 0.012(6) 0.016(7) -0.029(4)
C36 0.090(7) 0.078(6) 0.068(7) 0.005(5) 0.005(5) -0.013(5)
C37 0.091(7) 0.083(6) 0.064(8) 0.001(5) 0.018(6) -0.018(5)
C38 0.081(6) 0.058(5) 0.058(6) 0.001(5) 0.018(7) -0.012(4)
N1 0.064(5) 0.039(4) 0.078(4) -0.011(3) 0.020(3) -0.006(4)
N2 0.153(8) 0.050(7) 0.146(6) 0.005(6) 0.093(5) -0.001(6)
N3 0.077(4) 0.041(4) 0.056(4) 0.004(4) 0.013(4) -0.010(3)
N4 0.217(8) 0.057(8) 0.102(10) 0.001(7) 0.018(6) 0.037(6)
O1 0.094(4) 0.043(3) 0.083(3) 0.009(3) 0.038(3) 0.009(3)
O2 0.088(4) 0.034(3) 0.112(4) 0.001(3) 0.026(3) 0.002(3)
O3 0.149(5) 0.056(4) 0.161(5) 0.011(4) 0.064(4) 0.027(4)
O4 0.243(8) 0.066(4) 0.285(8) 0.045(4) 0.199(7) 0.032(5)
O5 0.147(4) 0.063(4) 0.093(4) 0.002(4) 0.052(3) -0.002(3)
O6 0.076(3) 0.047(3) 0.077(3) 0.003(3) 0.018(3) -0.012(3)
O7 0.328(9) 0.097(6) 0.113(5) -0.017(5) 0.036(5) 0.074(6)
O8 0.357(10) 0.103(6) 0.109(6) -0.004(4) 0.096(6) 0.028(6)

loop_
_atom_type_symbol
_atom_type_description
_atom_type_scat_dispersion_real
_atom_type_scat_dispersion_imag
_atom_type_scat_source
C C 0.0033 0.0016 'International Tables Vol C Tables 4.2.6.8 and 6.1.1.4'
H H 0.0000 0.0000 'International Tables Vol C Tables 4.2.6.8 and 6.1.1.4'
N N 0.0061 0.0033 'International Tables Vol C Tables 4.2.6.8 and 6.1.1.4'
O O 0.0106 0.0060 'International Tables Vol C Tables 4.2.6.8 and 6.1.1.4'

loop_
_geom_angle_atom_site_label_1
_geom_angle_atom_site_label_2
_geom_angle_atom_site_label_3
_geom_angle
_geom_angle_site_symmetry_1
_geom_angle_site_symmetry_3
_geom_angle_publ_flag
O1 C1 C2 112.8(5) . . ?
C1 C2 C3 111.6(5) . . ?
N1 C3 C2 111.8(5) . . ?
N1 C3 C12 109.4(5) . . ?
C2 C3 C12 111.9(6) . . ?
N1 C3 C4 106.9(6) . . ?
C2 C3 C4 106.5(5) . . ?
C12 C3 C4 110.3(6) . . ?
C5 C4 C3 112.6(5) . . ?
O1 C5 C6 108.0(6) . . ?
O1 C5 C4 111.1(5) . . ?
C6 C5 C4 112.4(6) . . ?
C11 C6 C7 119.1(6) . . ?
C11 C6 C5 116.7(9) . . ?
C7 C6 C5 124.1(9) . . ?
C6 C7 C8 120.3(6) . . ?
C9 C8 C7 120.3(7) . . ?
C8 C9 C10 118.0(7) . . ?
C11 C10 C9 122.5(8) . . ?
C11 C10 N2 121.0(9) . . ?
C9 C10 N2 116.5(10) . . ?
C10 C11 C6 119.7(7) . . ?
O2 C13 N1 123.6(7) . . ?
O2 C13 C14 121.8(8) . . ?
N1 C13 C14 114.5(7) . . ?
C15 C14 C19 118.3(7) . . ?
C15 C14 C13 124.4(9) . . ?
C19 C14 C13 117.2(10) . . ?
C16 C15 C14 120.7(7) . . ?
C15 C16 C17 120.2(7) . . ?
C18 C17 C16 119.9(8) . . ?
C19 C18 C17 119.7(7) . . ?
C18 C19 C14 121.2(7) . . ?
O5 C20 C21 111.3(6) . . ?
C20 C21 C22 112.0(6) . . ?
N3 C22 C31 109.7(6) . . ?
N3 C22 C21 107.2(6) . . ?
C31 C22 C21 112.1(6) . . ?
N3 C22 C23 110.3(5) . . ?
C31 C22 C23 110.3(6) . . ?
C21 C22 C23 107.2(6) . . ?
C24 C23 C22 114.0(6) . . ?
O5 C24 C23 111.9(6) . . ?
O5 C24 C25 107.3(7) . . ?
C23 C24 C25 110.6(7) . . ?
C30 C25 C26 117.6(8) . . ?
C30 C25 C24 121.9(10) . . ?
C26 C25 C24 120.4(11) . . ?
C25 C26 C27 123.2(9) . . ?
C28 C27 C26 119.4(9) . . ?
C27 C28 C29 117.1(9) . . ?
C28 C29 C30 123.9(8) . . ?
C28 C29 N4 118.0(12) . . ?
C30 C29 N4 118.1(12) . . ?
C25 C30 C29 118.7(8) . . ?
O6 C32 N3 122.4(7) . . ?
O6 C32 C33 121.2(7) . . ?
N3 C32 C33 116.4(7) . . ?
C38 C33 C34 117.6(7) . . ?
C38 C33 C32 119.5(9) . . ?
C34 C33 C32 122.9(9) . . ?
C35 C34 C33 120.6(7) . . ?
C34 C35 C36 120.5(7) . . ?
C37 C36 C35 118.7(7) . . ?
C38 C37 C36 120.3(7) . . ?
C37 C38 C33 122.3(7) . . ?
C13 N1 C3 125.8(6) . . ?
O4 N2 O3 122.0(8) . . ?
O4 N2 C10 117.4(8) . . ?
O3 N2 C10 120.6(8) . . ?
C32 N3 C22 127.4(6) . . ?
O8 N4 O7 121.5(10) . . ?
O8 N4 C29 119.3(10) . . ?
O7 N4 C29 119.1(9) . . ?
C5 O1 C1 111.3(5) . . ?
C20 O5 C24 111.1(5) . . ?

loop_
_geom_bond_atom_site_label_1
_geom_bond_atom_site_label_2
_geom_bond_distance
_geom_bond_site_symmetry_2
_geom_bond_publ_flag
C1 O1 1.430(6) . ?
C1 C2 1.504(7) . ?
C2 C3 1.528(7) . ?
C3 N1 1.481(7) . ?
C3 C12 1.530(7) . ?
C3 C4 1.540(7) . ?
C4 C5 1.523(7) . ?
C5 O1 1.412(6) . ?
C5 C6 1.507(7) . ?
C6 C11 1.375(7) . ?
C6 C7 1.382(8) . ?
C7 C8 1.398(8) . ?
C8 C9 1.371(8) . ?
C9 C10 1.378(8) . ?
C10 C11 1.365(8) . ?
C10 N2 1.451(9) . ?
C13 O2 1.229(7) . ?
C13 N1 1.351(7) . ?
C13 C14 1.498(9) . ?
C14 C15 1.376(8) . ?
C14 C19 1.388(8) . ?
C16 C17 1.375(8) . ?
C17 C18 1.373(8) . ?
C20 O5 1.421(6) . ?
C20 C21 1.517(8) . ?
C21 C22 1.526(8) . ?
C22 N3 1.474(7) . ?
C22 C31 1.524(7) . ?
C22 C23 1.542(7) . ?
C23 C24 1.492(8) . ?
C24 O5 1.424(7) . ?
C24 C25 1.515(9) . ?
C25 C26 1.365(9) . ?
C26 C27 1.384(10) . ?
C27 C28 1.353(10) . ?
C28 C29 1.372(10) . ?
C29 C30 1.375(9) . ?
C29 N4 1.478(10) . ?
C32 O6 1.238(7) . ?
C32 N3 1.345(7) . ?
C32 C33 1.486(8) . ?
C33 C38 1.383(7) . ?
C33 C34 1.384(8) . ?
C34 C35 1.381(7) . ?
C35 C36 1.385(8) . ?
C36 C37 1.382(8) . ?
C37 C38 1.349(7) . ?
N2 O4 1.203(6) . ?
N2 O3 1.216(6) . ?
N4 O8 1.185(7) . ?
N4 O7 1.197(7) . ?
